data_7213221
loop_
_publ_author_name
'Sharp, John T.'
'Wilson, Paul'
'Parsons, Simon'
'Gould, Robert O.'

_publ_section_title
;
 Reactions of triene-conjugated diazo-compounds: reaction paths from
 o-(1,3-dienyl)aryldiazomethanes to 3,8-methano-1,2-diazocines and to
 pyrrolo[2,1-a]phthalazines via intramolecular (3&#x2005;+&#x2005;2) and
 1,1-cycloaddition reactions
;
_journal_issue 7
_journal_name_full 'Journal of the Chemical Society, Perkin Transactions 1'
_journal_page_first 1139
_journal_paper_doi 10.1039/a909516k
_journal_year 2000
_chemical_formula_sum 'C20 H18 N2'
_chemical_formula_weight 286.36
_chemical_name_systematic
; 
 ? 
;
_space_group_IT_number 61
_symmetry_cell_setting orthorhombic
_symmetry_space_group_name_Hall '-P 2ac 2ab'
_symmetry_space_group_name_H-M 'P b c a'
_atom_sites_solution_hydrogens geom
_atom_sites_solution_primary direct
_atom_sites_solution_secondary difmap
_audit_creation_method SHELXL-97
_cell_angle_alpha 90.00
_cell_angle_beta 90.00
_cell_angle_gamma 90.00
_cell_formula_units_Z 8
_cell_length_a 11.8635(8)
_cell_length_b 13.2643(9)
_cell_length_c 18.9431(14)
_cell_measurement_reflns_used 48
_cell_measurement_temperature 220(2)
_cell_measurement_theta_max 21
_cell_measurement_theta_min 20
_cell_volume 2980.9(4)
_computing_cell_refinement 'Stoe DIF4'
_computing_data_collection 'Stoe DIF4'
_computing_data_reduction 'Stoe REDU4'
_computing_molecular_graphics 'Siemens SHELXTL'
_computing_publication_material 'Siemens SHELXTL'
_computing_structure_refinement 'SHELXL-97 (Sheldrick, 1997)'
_computing_structure_solution 'SHELXS-97 (Sheldrick, 1990)'
_diffrn_ambient_temperature 220(2)
_diffrn_measured_fraction_theta_full 0.986
_diffrn_measured_fraction_theta_max 0.986
_diffrn_measurement_method '\q\w scans'
_diffrn_radiation_monochromator graphite
_diffrn_radiation_source 'fine-focus sealed tube'
_diffrn_radiation_type CuK\a
_diffrn_radiation_wavelength 1.54180
_diffrn_reflns_av_R_equivalents 0.0161
_diffrn_reflns_av_sigmaI/netI 0.0159
_diffrn_reflns_limit_h_max 13
_diffrn_reflns_limit_h_min -13
_diffrn_reflns_limit_k_max 14
_diffrn_reflns_limit_k_min -2
_diffrn_reflns_limit_l_max 21
_diffrn_reflns_limit_l_min -21
_diffrn_reflns_number 3806
_diffrn_reflns_theta_full 60.02
_diffrn_reflns_theta_max 60.02
_diffrn_reflns_theta_min 4.67
_diffrn_standards_decay_% 1.2
_diffrn_standards_number 3
_exptl_absorpt_coefficient_mu 0.579
_exptl_absorpt_correction_T_max 0.8594
_exptl_absorpt_correction_T_min 0.7265
_exptl_absorpt_correction_type none
_exptl_crystal_colour rhomb
_exptl_crystal_density_diffrn 1.276
_exptl_crystal_density_method 'not measured'
_exptl_crystal_description yellow
_exptl_crystal_F_000 1216
_exptl_crystal_size_max 0.59
_exptl_crystal_size_mid 0.35
_exptl_crystal_size_min 0.27
_refine_diff_density_max 0.163
_refine_diff_density_min -0.170
_refine_diff_density_rms 0.036
_refine_ls_extinction_coef 0.00112(16)
_refine_ls_extinction_expression Fc^*^=kFc[1+0.001xFc^2^\l^3^/sin(2\q)]^-1/4^
_refine_ls_extinction_method SHELXL
_refine_ls_goodness_of_fit_ref 1.113
_refine_ls_hydrogen_treatment mixed
_refine_ls_matrix_type full
_refine_ls_number_parameters 254
_refine_ls_number_reflns 2181
_refine_ls_number_restraints 0
_refine_ls_restrained_S_all 1.113
_refine_ls_R_factor_all 0.0500
_refine_ls_R_factor_gt 0.0460
_refine_ls_shift/su_max 0.023
_refine_ls_shift/su_mean 0.002
_refine_ls_structure_factor_coef Fsqd
_refine_ls_weighting_details 'calc w=1/[\s^2^(Fo^2^)+(0.0525P)^2^+1.4230P] where P=(Fo^2^+2Fc^2^)/3'
_refine_ls_weighting_scheme calc
_refine_ls_wR_factor_gt 0.1161
_refine_ls_wR_factor_ref 0.1189
_reflns_number_gt 1987
_reflns_number_total 2181
_reflns_threshold_expression >2sigma(I)
_cod_data_source_file a909516ksup1.cif
_cod_data_source_block pw0291
_cod_depositor_comments
;
The following automatic conversions were performed:

'_symmetry_cell_setting' value 'Orthorhombic' changed to
'orthorhombic' according to
/home/saulius/struct/CIF-dictionaries/cif_core.dic dictionary named
'cif_core.dic' version 2.4.2 from 2011-04-26.

Automatic conversion script
Id: cif_fix_values 1891 2012-01-12 08:04:46Z andrius 
;
_cod_original_sg_symbol_H-M Pbca
_cod_database_code 7213221

loop_
_symmetry_equiv_pos_as_xyz
'x, y, z'
'-x+1/2, -y, z+1/2'
'-x, y+1/2, -z+1/2'
'x+1/2, -y+1/2, -z'
'-x, -y, -z'
'x-1/2, y, -z-1/2'
'x, -y-1/2, z-1/2'
'-x-1/2, y-1/2, z'

loop_
_atom_site_label
_atom_site_type_symbol
_atom_site_fract_x
_atom_site_fract_y
_atom_site_fract_z
_atom_site_U_iso_or_equiv
_atom_site_adp_type
_atom_site_occupancy
_atom_site_symmetry_multiplicity
_atom_site_calc_flag
C1 C -0.1139(2) 0.0144(2) 0.38751(14) 0.0511(6) Uani 1 1 d
H1 H -0.163(2) 0.0152(18) 0.3471(14) 0.061 Uiso 1 1 d
H1' H -0.149(2) 0.0471(19) 0.4234(14) 0.061 Uiso 1 1 d
C2 C -0.0852(2) -0.0932(2) 0.40984(17) 0.0668(8) Uani 1 1 d
H2 H -0.120(3) -0.118(2) 0.4427(16) 0.080 Uiso 1 1 d
H2' H -0.111(2) -0.140(2) 0.3683(16) 0.080 Uiso 1 1 d
C3 C 0.0415(2) -0.1001(2) 0.41263(15) 0.0573(7) Uani 1 1 d
H3 H 0.072(2) -0.154(2) 0.3803(14) 0.069 Uiso 1 1 d
H3' H 0.066(2) -0.112(2) 0.4523(15) 0.069 Uiso 1 1 d
C3A C 0.08277(17) 0.00050(15) 0.38789(10) 0.0380(5) Uani 1 1 d
C4 C 0.20680(17) 0.01878(16) 0.37749(11) 0.0387(5) Uani 1 1 d
H4 H 0.2511(19) -0.0343(17) 0.4019(11) 0.046 Uiso 1 1 d
N5 N 0.22211(14) 0.01149(14) 0.29877(9) 0.0437(5) Uani 1 1 d
N6 N 0.22595(13) 0.09699(15) 0.27161(8) 0.0420(5) Uani 1 1 d
C7 C 0.21714(16) 0.17781(16) 0.32663(10) 0.0352(5) Uani 1 1 d
H7 H 0.2708(18) 0.2287(16) 0.3150(11) 0.042 Uiso 1 1 d
C7A C 0.09959(15) 0.22099(15) 0.32209(9) 0.0330(5) Uani 1 1 d
C8 C 0.08849(19) 0.31767(16) 0.29408(11) 0.0427(5) Uani 1 1 d
H8 H 0.153(2) 0.3515(17) 0.2790(12) 0.051 Uiso 1 1 d
C9 C -0.0144(2) 0.36476(18) 0.28863(12) 0.0516(6) Uani 1 1 d
H9 H -0.018(2) 0.435(2) 0.2691(13) 0.062 Uiso 1 1 d
C10 C -0.1084(2) 0.31668(18) 0.31146(13) 0.0528(6) Uani 1 1 d
H10 H -0.184(2) 0.3510(18) 0.3093(13) 0.063 Uiso 1 1 d
C11 C -0.10116(17) 0.22127(18) 0.33793(11) 0.0435(5) Uani 1 1 d
H11 H -0.171(2) 0.1855(17) 0.3543(11) 0.052 Uiso 1 1 d
C11A C 0.00202(15) 0.16896(15) 0.34434(10) 0.0335(5) Uani 1 1 d
C11B C -0.00187(15) 0.06510(16) 0.37267(10) 0.0354(5) Uani 1 1 d
C12 C 0.24658(16) 0.12526(15) 0.39579(10) 0.0332(5) Uani 1 1 d
H12 H 0.2026(17) 0.1515(15) 0.4320(11) 0.040 Uiso 1 1 d
C121 C 0.36967(16) 0.12967(14) 0.41610(10) 0.0332(5) Uani 1 1 d
C122 C 0.39958(17) 0.13822(17) 0.48663(11) 0.0410(5) Uani 1 1 d
H122 H 0.341(2) 0.1440(16) 0.5218(12) 0.049 Uiso 1 1 d
C123 C 0.51134(18) 0.14047(19) 0.50749(12) 0.0474(6) Uani 1 1 d
H123 H 0.5291(19) 0.1439(18) 0.5582(13) 0.057 Uiso 1 1 d
C124 C 0.59571(18) 0.13359(19) 0.45784(12) 0.0487(6) Uani 1 1 d
H124 H 0.672(2) 0.1358(17) 0.4734(12) 0.058 Uiso 1 1 d
C125 C 0.56776(18) 0.12475(18) 0.38715(12) 0.0466(6) Uani 1 1 d
H125 H 0.626(2) 0.1173(17) 0.3535(12) 0.056 Uiso 1 1 d
C126 C 0.45601(17) 0.12329(17) 0.36700(11) 0.0418(5) Uani 1 1 d
H126 H 0.4346(19) 0.1169(16) 0.3190(12) 0.050 Uiso 1 1 d

loop_
_atom_site_aniso_label
_atom_site_aniso_U_11
_atom_site_aniso_U_22
_atom_site_aniso_U_33
_atom_site_aniso_U_23
_atom_site_aniso_U_13
_atom_site_aniso_U_12
C1 0.0372(13) 0.0656(16) 0.0506(14) -0.0002(12) -0.0005(10) -0.0083(11)
C2 0.0627(17) 0.0655(17) 0.0721(18) 0.0129(15) 0.0159(14) -0.0274(14)
C3 0.0625(17) 0.0506(14) 0.0589(15) 0.0133(13) -0.0121(13) -0.0070(12)
C3A 0.0375(11) 0.0410(11) 0.0354(10) -0.0006(9) -0.0039(8) -0.0051(9)
C4 0.0346(11) 0.0392(11) 0.0421(11) -0.0008(9) -0.0059(9) 0.0030(9)
N5 0.0310(9) 0.0541(11) 0.0459(10) -0.0126(9) -0.0030(7) 0.0041(8)
N6 0.0302(9) 0.0602(12) 0.0356(9) -0.0073(8) -0.0003(7) 0.0033(8)
C7 0.0289(10) 0.0435(11) 0.0332(10) 0.0006(9) 0.0011(8) -0.0010(9)
C7A 0.0316(10) 0.0392(11) 0.0283(9) -0.0010(8) -0.0030(8) 0.0006(8)
C8 0.0444(12) 0.0442(12) 0.0396(11) 0.0021(9) -0.0039(10) -0.0027(10)
C9 0.0608(15) 0.0445(13) 0.0497(13) -0.0005(11) -0.0150(11) 0.0108(12)
C10 0.0470(14) 0.0561(15) 0.0552(14) -0.0080(12) -0.0161(11) 0.0133(12)
C11 0.0300(11) 0.0548(14) 0.0456(12) -0.0070(10) -0.0073(9) 0.0029(10)
C11A 0.0308(10) 0.0400(11) 0.0298(9) -0.0055(8) -0.0041(8) 0.0002(8)
C11B 0.0306(11) 0.0451(12) 0.0303(9) -0.0041(9) -0.0002(8) -0.0043(9)
C12 0.0285(10) 0.0428(11) 0.0282(9) -0.0027(8) 0.0007(8) 0.0002(9)
C121 0.0297(10) 0.0375(11) 0.0323(10) -0.0024(8) -0.0009(8) 0.0006(8)
C122 0.0333(11) 0.0546(13) 0.0349(11) -0.0027(9) 0.0002(9) 0.0003(10)
C123 0.0387(12) 0.0677(16) 0.0360(11) -0.0053(11) -0.0068(9) 0.0011(11)
C124 0.0290(11) 0.0655(15) 0.0515(13) -0.0047(11) -0.0056(10) 0.0025(10)
C125 0.0308(11) 0.0645(15) 0.0445(12) -0.0067(11) 0.0051(9) 0.0025(10)
C126 0.0336(11) 0.0586(13) 0.0333(11) -0.0043(10) -0.0002(9) 0.0014(10)

loop_
_atom_type_symbol
_atom_type_description
_atom_type_scat_dispersion_real
_atom_type_scat_dispersion_imag
_atom_type_scat_source
C C 0.0181 0.0091 'International Tables Vol C Tables 4.2.6.8 and 6.1.1.4'
H H 0.0000 0.0000 'International Tables Vol C Tables 4.2.6.8 and 6.1.1.4'
N N 0.0311 0.0180 'International Tables Vol C Tables 4.2.6.8 and 6.1.1.4'

loop_
_geom_angle_atom_site_label_1
_geom_angle_atom_site_label_2
_geom_angle_atom_site_label_3
_geom_angle
C11B C1 C2 105.71(19)
C11B C1 H1 112.1(15)
C2 C1 H1 111.5(15)
C11B C1 H1' 109.4(16)
C2 C1 H1' 110.0(16)
H1 C1 H1' 108(2)
C3 C2 C1 106.8(2)
C3 C2 H2 117(2)
C1 C2 H2 118(2)
C3 C2 H2' 106.2(16)
C1 C2 H2' 106.1(16)
H2 C2 H2' 101(2)
C3A C3 C2 105.1(2)
C3A C3 H3 108.9(15)
C2 C3 H3 112.3(15)
C3A C3 H3' 110(2)
C2 C3 H3' 113(2)
H3 C3 H3' 107(3)
C11B C3A C3 112.91(19)
C11B C3A C4 126.64(18)
C3 C3A C4 120.30(19)
C3A C4 N5 103.74(15)
C3A C4 C12 114.90(17)
N5 C4 C12 104.28(16)
C3A C4 H4 110.1(13)
N5 C4 H4 110.6(12)
C12 C4 H4 112.7(12)
N6 N5 C4 110.79(16)
N5 N6 C7 111.18(16)
N6 C7 C7A 107.22(15)
N6 C7 C12 104.74(16)
C7A C7 C12 115.72(16)
N6 C7 H7 107.4(12)
C7A C7 H7 109.6(12)
C12 C7 H7 111.6(12)
C8 C7A C11A 119.06(18)
C8 C7A C7 117.25(18)
C11A C7A C7 123.69(17)
C9 C8 C7A 122.0(2)
C9 C8 H8 119.3(14)
C7A C8 H8 118.7(14)
C10 C9 C8 119.5(2)
C10 C9 H9 121.0(14)
C8 C9 H9 119.4(14)
C9 C10 C11 120.1(2)
C9 C10 H10 120.3(14)
C11 C10 H10 119.6(14)
C10 C11 C11A 122.8(2)
C10 C11 H11 120.1(13)
C11A C11 H11 117.0(13)
C7A C11A C11 116.41(19)
C7A C11A C11B 126.09(17)
C11 C11A C11B 117.50(18)
C3A C11B C11A 130.16(18)
C3A C11B C1 109.31(19)
C11A C11B C1 120.52(18)
C121 C12 C7 114.99(16)
C121 C12 C4 113.06(16)
C7 C12 C4 99.02(15)
C121 C12 H12 109.9(12)
C7 C12 H12 109.6(13)
C4 C12 H12 109.9(13)
C126 C121 C122 117.54(18)
C126 C121 C12 122.74(17)
C122 C121 C12 119.71(17)
C123 C122 C121 121.46(19)
C123 C122 H122 119.5(13)
C121 C122 H122 119.0(13)
C124 C123 C122 120.0(2)
C124 C123 H123 120.9(14)
C122 C123 H123 119.0(14)
C123 C124 C125 119.5(2)
C123 C124 H124 118.4(15)
C125 C124 H124 122.1(15)
C126 C125 C124 119.9(2)
C126 C125 H125 121.2(14)
C124 C125 H125 118.9(14)
C125 C126 C121 121.57(19)
C125 C126 H126 121.6(14)
C121 C126 H126 116.8(14)

loop_
_geom_bond_atom_site_label_1
_geom_bond_atom_site_label_2
_geom_bond_distance
C1 C11B 1.516(3)
C1 C2 1.526(4)
C1 H1 0.96(3)
C1 H1' 0.91(3)
C2 C3 1.508(4)
C2 H2 0.81(3)
C2 H2' 1.04(3)
C3 C3A 1.496(3)
C3 H3 1.01(3)
C3 H3' 0.82(3)
C3A C11B 1.351(3)
C3A C4 1.504(3)
C4 N5 1.505(3)
C4 C12 1.529(3)
C4 H4 0.99(2)
N5 N6 1.246(2)
N6 C7 1.499(3)
C7 C7A 1.510(3)
C7 C12 1.525(3)
C7 H7 0.95(2)
C7A C8 1.394(3)
C7A C11A 1.412(3)
C8 C9 1.375(3)
C8 H8 0.93(2)
C9 C10 1.355(3)
C9 H9 1.00(3)
C10 C11 1.364(3)
C10 H10 1.00(3)
C11 C11A 1.412(3)
C11 H11 1.00(2)
C11A C11B 1.479(3)
C12 C121 1.511(3)
C12 H12 0.93(2)
C121 C126 1.386(3)
C121 C122 1.387(3)
C122 C123 1.384(3)
C122 H122 0.97(2)
C123 C124 1.376(3)
C123 H123 0.99(2)
C124 C125 1.385(3)
C124 H124 0.95(3)
C125 C126 1.380(3)
C125 H125 0.95(2)
C126 H126 0.95(2)

loop_
_geom_torsion_atom_site_label_1
_geom_torsion_atom_site_label_2
_geom_torsion_atom_site_label_3
_geom_torsion_atom_site_label_4
_geom_torsion
C11B C1 C2 C3 4.1(3)
C1 C2 C3 C3A -3.3(3)
C2 C3 C3A C11B 1.3(3)
C2 C3 C3A C4 -174.6(2)
C11B C3A C4 N5 -73.4(2)
C3 C3A C4 N5 101.9(2)
C11B C3A C4 C12 39.8(3)
C3 C3A C4 C12 -144.9(2)
C3A C4 N5 N6 99.65(19)
C12 C4 N5 N6 -21.0(2)
C4 N5 N6 C7 1.5(2)
N5 N6 C7 C7A -104.83(18)
N5 N6 C7 C12 18.6(2)
N6 C7 C7A C8 -108.13(19)
C12 C7 C7A C8 135.44(19)
N6 C7 C7A C11A 71.7(2)
C12 C7 C7A C11A -44.7(3)
C11A C7A C8 C9 1.2(3)
C7 C7A C8 C9 -178.90(19)
C7A C8 C9 C10 0.4(3)
C8 C9 C10 C11 -1.7(3)
C9 C10 C11 C11A 1.3(3)
C8 C7A C11A C11 -1.6(3)
C7 C7A C11A C11 178.55(17)
C8 C7A C11A C11B 177.62(18)
C7 C7A C11A C11B -2.2(3)
C10 C11 C11A C7A 0.4(3)
C10 C11 C11A C11B -178.90(19)
C3 C3A C11B C11A -177.3(2)
C4 C3A C11B C11A -1.7(3)
C3 C3A C11B C1 1.3(3)
C4 C3A C11B C1 176.9(2)
C7A C11A C11B C3A 4.8(3)
C11 C11A C11B C3A -176.0(2)
C7A C11A C11B C1 -173.62(19)
C11 C11A C11B C1 5.6(3)
C2 C1 C11B C3A -3.4(3)
C2 C1 C11B C11A 175.4(2)
N6 C7 C12 C121 91.95(19)
C7A C7 C12 C121 -150.24(17)
N6 C7 C12 C4 -28.83(18)
C7A C7 C12 C4 88.99(19)
C3A C4 C12 C121 154.49(17)
N5 C4 C12 C121 -92.66(18)
C3A C4 C12 C7 -83.34(19)
N5 C4 C12 C7 29.51(18)
C7 C12 C121 C126 -37.1(3)
C4 C12 C121 C126 75.6(2)
C7 C12 C121 C122 144.33(19)
C4 C12 C121 C122 -102.9(2)
C126 C121 C122 C123 0.1(3)
C12 C121 C122 C123 178.7(2)
C121 C122 C123 C124 -0.4(4)
C122 C123 C124 C125 0.2(4)
C123 C124 C125 C126 0.2(4)
C124 C125 C126 C121 -0.5(4)
C122 C121 C126 C125 0.4(3)
C12 C121 C126 C125 -178.2(2)
